data_7017357
loop_
_publ_author_name
'Lilly, Cassandra P.'
'Boyle, Paul D.'
'Ison, Elon A.'

_publ_section_title
;
 Synthesis and characterization of oxorhenium(v) diamido pyridine
 complexes that catalyze oxygen atom transfer reactions.
;
_journal_issue 44
_journal_name_full 'Dalton transactions (Cambridge, England : 2003)'
_journal_page_first 11815
_journal_page_last 11821
_journal_paper_doi 10.1039/c1dt11143d
_journal_volume 40
_journal_year 2011
_chemical_formula_sum 'C25 H28 N3 O3 Re'
_chemical_formula_weight 604.70
_chemical_name_systematic
;
?
;
_space_group_IT_number 14
_symmetry_cell_setting monoclinic
_symmetry_space_group_name_Hall '-P 2ybc'
_symmetry_space_group_name_H-M 'P 1 21/c 1'
_atom_sites_solution_hydrogens geom
_atom_sites_solution_primary direct
_atom_sites_solution_secondary difmap
_audit_creation_method SHELXL-97
_cell_angle_alpha 90.00
_cell_angle_beta 92.956(4)
_cell_angle_gamma 90.00
_cell_formula_units_Z 4
_cell_length_a 15.9434(13)
_cell_length_b 13.1771(10)
_cell_length_c 11.4807(9)
_cell_measurement_reflns_used 9904
_cell_measurement_temperature 110
_cell_measurement_theta_max 24.42
_cell_measurement_theta_min 2.35
_cell_volume 2408.7(3)
_computing_cell_refinement SAINT
_computing_data_collection Apex2
_computing_data_reduction SAINT
_computing_molecular_graphics NRCVAX
_computing_publication_material cif2tables.py
_computing_structure_refinement XL
_computing_structure_solution SIR92
_diffrn_ambient_temperature 110
_diffrn_measured_fraction_theta_full 0.994
_diffrn_measured_fraction_theta_max 0.994
_diffrn_measurement_device_type 'Bruker-Nonius Kappa Axis X8 Apex2'
_diffrn_measurement_method 'omega and phi scans'
_diffrn_radiation_monochromator graphite
_diffrn_radiation_source 'fine-focus sealed tube'
_diffrn_radiation_type MoK\a
_diffrn_radiation_wavelength 0.71073
_diffrn_reflns_av_R_equivalents 0.0896
_diffrn_reflns_av_sigmaI/netI 0.0770
_diffrn_reflns_limit_h_max 24
_diffrn_reflns_limit_h_min -24
_diffrn_reflns_limit_k_max 19
_diffrn_reflns_limit_k_min -19
_diffrn_reflns_limit_l_max 17
_diffrn_reflns_limit_l_min -16
_diffrn_reflns_number 74284
_diffrn_reflns_theta_full 32.56
_diffrn_reflns_theta_max 32.56
_diffrn_reflns_theta_min 2.01
_exptl_absorpt_coefficient_mu 5.075
_exptl_absorpt_correction_T_max 0.9510
_exptl_absorpt_correction_T_min 0.3287
_exptl_absorpt_correction_type multi-scan
_exptl_absorpt_process_details SADABS
_exptl_crystal_colour 'pale yellow'
_exptl_crystal_density_diffrn 1.667
_exptl_crystal_density_method 'not measured'
_exptl_crystal_description plate
_exptl_crystal_F_000 1192
_exptl_crystal_size_max 0.28
_exptl_crystal_size_mid 0.15
_exptl_crystal_size_min 0.01
_refine_diff_density_max 4.222
_refine_diff_density_min -2.412
_refine_diff_density_rms 0.210
_refine_ls_extinction_method none
_refine_ls_goodness_of_fit_ref 1.007
_refine_ls_hydrogen_treatment constr
_refine_ls_matrix_type full
_refine_ls_number_parameters 295
_refine_ls_number_reflns 8715
_refine_ls_number_restraints 0
_refine_ls_restrained_S_all 1.007
_refine_ls_R_factor_all 0.0840
_refine_ls_R_factor_gt 0.0414
_refine_ls_shift/su_max 0.002
_refine_ls_shift/su_mean 0.000
_refine_ls_structure_factor_coef Fsqd
_refine_ls_weighting_details 'calc w=1/[\s^2^(Fo^2^)+(0.0414P)^2^+0.0000P] where P=(Fo^2^+2Fc^2^)/3'
_refine_ls_weighting_scheme calc
_refine_ls_wR_factor_gt 0.0805
_refine_ls_wR_factor_ref 0.0924
_reflns_number_gt 5750
_reflns_number_total 8715
_reflns_threshold_expression >2sigma(I)
_cod_data_source_file c1dt11143d.txt
_cod_data_source_block x8
_cod_original_sg_symbol_H-M 'P 21/c'
_cod_database_code 7017357

loop_
_symmetry_equiv_pos_as_xyz
'x, y, z'
'-x, y+1/2, -z+1/2'
'-x, -y, -z'
'x, -y-1/2, z-1/2'

loop_
_atom_site_label
_atom_site_type_symbol
_atom_site_fract_x
_atom_site_fract_y
_atom_site_fract_z
_atom_site_U_iso_or_equiv
_atom_site_adp_type
_atom_site_occupancy
_atom_site_symmetry_multiplicity
_atom_site_calc_flag
_atom_site_refinement_flags
Re1 Re 1.001309(10) 0.266369(12) 0.077842(13) 0.01878(6) Uani 1 1 d .
O1 O 1.08522(18) 0.3233(2) 0.0155(2) 0.0267(7) Uani 1 1 d .
O2 O 0.93907(19) 0.2184(2) -0.0355(2) 0.0273(7) Uani 1 1 d .
O3 O 0.95118(18) 0.3642(2) 0.1457(2) 0.0263(7) Uani 1 1 d .
N1 N 1.0768(2) 0.1713(2) 0.1606(3) 0.0185(7) Uani 1 1 d .
N2 N 0.9189(2) 0.1717(2) 0.1962(3) 0.0184(7) Uani 1 1 d .
N3 N 0.7097(2) 0.2654(3) 0.1283(3) 0.0286(8) Uani 1 1 d .
C2 C 1.1649(2) 0.1638(3) 0.1370(3) 0.0187(8) Uani 1 1 d .
C3 C 1.1908(3) 0.0908(3) 0.0572(3) 0.0221(9) Uani 1 1 d .
C4 C 1.2754(3) 0.0867(3) 0.0351(3) 0.0267(10) Uani 1 1 d .
H4 H 1.2936 0.0361 -0.0169 0.032 Uiso 1 1 calc R
C5 C 1.3341(3) 0.1519(4) 0.0845(4) 0.0321(10) Uani 1 1 d .
C6 C 1.3061(3) 0.2228(3) 0.1644(4) 0.0299(10) Uani 1 1 d .
H6 H 1.3458 0.2680 0.2008 0.036 Uiso 1 1 calc R
C7 C 1.2226(3) 0.2299(3) 0.1925(3) 0.0219(8) Uani 1 1 d .
C8 C 1.1288(3) 0.0206(3) -0.0048(4) 0.0318(10) Uani 1 1 d .
H8A H 1.1152 -0.0353 0.0473 0.048 Uiso 1 1 calc R
H8B H 1.1533 -0.0069 -0.0747 0.048 Uiso 1 1 calc R
H8C H 1.0775 0.0582 -0.0275 0.048 Uiso 1 1 calc R
C9 C 1.4251(3) 0.1496(4) 0.0515(4) 0.0437(13) Uani 1 1 d .
H9A H 1.4429 0.0791 0.0416 0.066 Uiso 1 1 calc R
H9B H 1.4606 0.1816 0.1134 0.066 Uiso 1 1 calc R
H9C H 1.4307 0.1867 -0.0217 0.066 Uiso 1 1 calc R
C10 C 1.1954(3) 0.3060(4) 0.2811(4) 0.0326(10) Uani 1 1 d .
H10A H 1.1758 0.2701 0.3493 0.049 Uiso 1 1 calc R
H10B H 1.1497 0.3477 0.2465 0.049 Uiso 1 1 calc R
H10C H 1.2430 0.3496 0.3050 0.049 Uiso 1 1 calc R
C11 C 1.0524(2) 0.0980(3) 0.2495(3) 0.0206(8) Uani 1 1 d .
H11A H 1.0839 0.1124 0.3243 0.025 Uiso 1 1 calc R
H11B H 1.0666 0.0284 0.2248 0.025 Uiso 1 1 calc R
C12 C 0.9605(2) 0.1053(3) 0.2659(3) 0.0190(8) Uani 1 1 d .
C13 C 0.9208(3) 0.0472(3) 0.3486(3) 0.0217(8) Uani 1 1 d .
H13 H 0.9520 0.0015 0.3980 0.026 Uiso 1 1 calc R
C14 C 0.8351(3) 0.0577(3) 0.3569(4) 0.0249(9) Uani 1 1 d .
H14 H 0.8063 0.0189 0.4121 0.030 Uiso 1 1 calc R
C15 C 0.7915(3) 0.1256(3) 0.2839(3) 0.0246(9) Uani 1 1 d .
H15 H 0.7325 0.1335 0.2885 0.029 Uiso 1 1 calc R
C16 C 0.8346(2) 0.1819(3) 0.2039(3) 0.0193(8) Uani 1 1 d .
C17 C 0.7884(3) 0.2520(3) 0.1220(4) 0.0232(9) Uani 1 1 d .
H17 H 0.8179 0.2870 0.0644 0.028 Uiso 1 1 calc R
C18 C 0.6682(2) 0.3322(3) 0.0461(3) 0.0221(9) Uani 1 1 d .
C19 C 0.6729(3) 0.4371(3) 0.0609(4) 0.0244(9) Uani 1 1 d .
C20 C 0.6268(3) 0.4973(3) -0.0179(4) 0.0299(10) Uani 1 1 d .
H20 H 0.6296 0.5689 -0.0088 0.036 Uiso 1 1 calc R
C21 C 0.5767(3) 0.4579(3) -0.1092(4) 0.0291(10) Uani 1 1 d .
C22 C 0.5737(3) 0.3526(3) -0.1216(4) 0.0279(10) Uani 1 1 d .
H22 H 0.5399 0.3237 -0.1836 0.033 Uiso 1 1 calc R
C23 C 0.6192(3) 0.2892(3) -0.0450(4) 0.0236(9) Uani 1 1 d .
C24 C 0.7269(3) 0.4840(4) 0.1587(4) 0.0367(11) Uani 1 1 d .
H24A H 0.7191 0.5577 0.1581 0.055 Uiso 1 1 calc R
H24B H 0.7860 0.4681 0.1479 0.055 Uiso 1 1 calc R
H24C H 0.7106 0.4564 0.2335 0.055 Uiso 1 1 calc R
C25 C 0.5280(3) 0.5263(4) -0.1936(4) 0.0400(12) Uani 1 1 d .
H25A H 0.5107 0.5876 -0.1529 0.060 Uiso 1 1 calc R
H25B H 0.4781 0.4905 -0.2256 0.060 Uiso 1 1 calc R
H25C H 0.5636 0.5453 -0.2572 0.060 Uiso 1 1 calc R
C26 C 0.6202(3) 0.1755(4) -0.0637(4) 0.0366(11) Uani 1 1 d .
H26A H 0.5805 0.1577 -0.1285 0.055 Uiso 1 1 calc R
H26B H 0.6040 0.1412 0.0074 0.055 Uiso 1 1 calc R
H26C H 0.6769 0.1540 -0.0822 0.055 Uiso 1 1 calc R

loop_
_atom_site_aniso_label
_atom_site_aniso_U_11
_atom_site_aniso_U_22
_atom_site_aniso_U_33
_atom_site_aniso_U_23
_atom_site_aniso_U_13
_atom_site_aniso_U_12
Re1 0.02321(9) 0.01653(8) 0.01688(8) 0.00174(6) 0.00366(6) 0.00089(7)
O1 0.0326(17) 0.0256(17) 0.0224(14) 0.0040(12) 0.0043(12) 0.0044(13)
O2 0.0322(17) 0.0276(17) 0.0223(15) 0.0033(12) 0.0026(12) 0.0000(13)
O3 0.0309(17) 0.0197(15) 0.0288(16) 0.0033(12) 0.0065(13) -0.0001(12)
N1 0.0213(18) 0.0185(17) 0.0163(15) 0.0005(13) 0.0050(13) -0.0018(13)
N2 0.0234(18) 0.0193(17) 0.0129(15) -0.0002(12) 0.0034(13) 0.0014(14)
N3 0.0226(19) 0.033(2) 0.030(2) 0.0076(16) 0.0031(15) 0.0048(16)
C2 0.022(2) 0.019(2) 0.0151(17) 0.0025(15) 0.0039(15) -0.0012(16)
C3 0.027(2) 0.019(2) 0.0205(19) 0.0030(16) 0.0062(16) 0.0048(17)
C4 0.035(3) 0.024(2) 0.022(2) 0.0039(17) 0.0101(18) 0.0096(19)
C5 0.025(2) 0.043(3) 0.028(2) 0.012(2) 0.0033(19) 0.001(2)
C6 0.027(2) 0.036(3) 0.026(2) 0.0065(19) -0.0036(18) -0.0068(19)
C7 0.025(2) 0.021(2) 0.0192(19) 0.0038(16) 0.0013(16) 0.0004(17)
C8 0.040(3) 0.025(2) 0.031(2) -0.0093(19) 0.008(2) -0.002(2)
C9 0.024(3) 0.064(4) 0.044(3) 0.011(3) 0.007(2) 0.001(2)
C10 0.041(3) 0.031(2) 0.026(2) -0.010(2) 0.0018(19) -0.007(2)
C11 0.023(2) 0.023(2) 0.0169(18) 0.0028(15) 0.0042(15) 0.0001(16)
C12 0.022(2) 0.017(2) 0.0184(18) -0.0026(15) 0.0031(15) -0.0001(15)
C13 0.028(2) 0.019(2) 0.0178(19) 0.0011(15) 0.0049(16) -0.0004(17)
C14 0.033(3) 0.018(2) 0.025(2) -0.0016(16) 0.0098(18) -0.0024(17)
C15 0.024(2) 0.023(2) 0.027(2) -0.0016(17) 0.0079(17) -0.0006(17)
C16 0.021(2) 0.018(2) 0.0191(18) -0.0041(15) 0.0008(15) -0.0004(15)
C17 0.028(2) 0.020(2) 0.022(2) -0.0014(15) 0.0039(17) -0.0009(16)
C18 0.016(2) 0.032(2) 0.0184(19) 0.0026(17) 0.0049(15) 0.0029(17)
C19 0.021(2) 0.027(2) 0.025(2) -0.0033(17) 0.0024(17) -0.0002(17)
C20 0.032(3) 0.024(2) 0.035(3) -0.0028(19) 0.009(2) 0.0015(19)
C21 0.026(2) 0.034(3) 0.028(2) 0.0080(19) 0.0067(18) 0.0024(19)
C22 0.021(2) 0.038(3) 0.024(2) -0.0016(18) 0.0000(17) -0.0022(19)
C23 0.021(2) 0.023(2) 0.028(2) 0.0021(17) 0.0076(17) 0.0005(16)
C24 0.042(3) 0.035(3) 0.033(3) -0.007(2) -0.001(2) 0.002(2)
C25 0.034(3) 0.050(3) 0.036(3) 0.014(2) 0.001(2) 0.006(2)
C26 0.030(3) 0.033(3) 0.046(3) -0.005(2) 0.002(2) -0.004(2)

loop_
_atom_type_symbol
_atom_type_description
_atom_type_scat_dispersion_real
_atom_type_scat_dispersion_imag
_atom_type_scat_source
C C 0.0033 0.0016 'International Tables Vol C Tables 4.2.6.8 and 6.1.1.4'
H H 0.0000 0.0000 'International Tables Vol C Tables 4.2.6.8 and 6.1.1.4'
N N 0.0061 0.0033 'International Tables Vol C Tables 4.2.6.8 and 6.1.1.4'
O O 0.0106 0.0060 'International Tables Vol C Tables 4.2.6.8 and 6.1.1.4'
Re Re -1.0185 7.2310 'International Tables Vol C Tables 4.2.6.8 and 6.1.1.4'

loop_
_geom_angle_atom_site_label_1
_geom_angle_atom_site_label_2
_geom_angle_atom_site_label_3
_geom_angle
O2 Re1 O1 106.05(13)
O2 Re1 O3 110.78(14)
O1 Re1 O3 104.50(13)
O2 Re1 N1 116.79(13)
O1 Re1 N1 90.54(13)
O3 Re1 N1 123.32(13)
O2 Re1 N2 85.58(12)
O1 Re1 N2 163.68(12)
O3 Re1 N2 81.20(12)
N1 Re1 N2 73.79(12)
C2 N1 C11 112.2(3)
C2 N1 Re1 122.2(2)
C11 N1 Re1 125.5(3)
C12 N2 C16 119.2(3)
C12 N2 Re1 115.2(2)
C16 N2 Re1 125.5(2)
C17 N3 C18 118.2(4)
C7 C2 C3 121.1(4)
C7 C2 N1 119.6(3)
C3 C2 N1 119.3(3)
C4 C3 C2 117.9(4)
C4 C3 C8 120.7(4)
C2 C3 C8 121.4(4)
C5 C4 C3 123.3(4)
C5 C4 H4 118.4
C3 C4 H4 118.4
C4 C5 C6 117.2(4)
C4 C5 C9 121.6(4)
C6 C5 C9 121.2(4)
C7 C6 C5 122.6(4)
C7 C6 H6 118.7
C5 C6 H6 118.7
C6 C7 C2 117.9(4)
C6 C7 C10 120.9(4)
C2 C7 C10 121.1(4)
C3 C8 H8A 109.5
C3 C8 H8B 109.5
H8A C8 H8B 109.5
C3 C8 H8C 109.5
H8A C8 H8C 109.5
H8B C8 H8C 109.5
C5 C9 H9A 109.5
C5 C9 H9B 109.5
H9A C9 H9B 109.5
C5 C9 H9C 109.5
H9A C9 H9C 109.5
H9B C9 H9C 109.5
C7 C10 H10A 109.5
C7 C10 H10B 109.5
H10A C10 H10B 109.5
C7 C10 H10C 109.5
H10A C10 H10C 109.5
H10B C10 H10C 109.5
N1 C11 C12 110.0(3)
N1 C11 H11A 109.7
C12 C11 H11A 109.7
N1 C11 H11B 109.7
C12 C11 H11B 109.7
H11A C11 H11B 108.2
N2 C12 C13 122.4(4)
N2 C12 C11 115.3(3)
C13 C12 C11 122.3(4)
C14 C13 C12 118.5(4)
C14 C13 H13 120.7
C12 C13 H13 120.7
C13 C14 C15 119.3(4)
C13 C14 H14 120.4
C15 C14 H14 120.4
C14 C15 C16 119.6(4)
C14 C15 H15 120.2
C16 C15 H15 120.2
N2 C16 C15 120.9(4)
N2 C16 C17 118.7(3)
C15 C16 C17 120.3(4)
N3 C17 C16 120.5(4)
N3 C17 H17 119.7
C16 C17 H17 119.7
C23 C18 C19 121.3(4)
C23 C18 N3 118.0(4)
C19 C18 N3 120.7(4)
C20 C19 C18 117.7(4)
C20 C19 C24 120.9(4)
C18 C19 C24 121.4(4)
C21 C20 C19 123.0(4)
C21 C20 H20 118.5
C19 C20 H20 118.5
C20 C21 C22 117.7(4)
C20 C21 C25 121.3(4)
C22 C21 C25 121.0(4)
C23 C22 C21 121.3(4)
C23 C22 H22 119.4
C21 C22 H22 119.4
C22 C23 C18 119.0(4)
C22 C23 C26 121.0(4)
C18 C23 C26 119.9(4)
C19 C24 H24A 109.5
C19 C24 H24B 109.5
H24A C24 H24B 109.5
C19 C24 H24C 109.5
H24A C24 H24C 109.5
H24B C24 H24C 109.5
C21 C25 H25A 109.5
C21 C25 H25B 109.5
H25A C25 H25B 109.5
C21 C25 H25C 109.5
H25A C25 H25C 109.5
H25B C25 H25C 109.5
C23 C26 H26A 109.5
C23 C26 H26B 109.5
H26A C26 H26B 109.5
C23 C26 H26C 109.5
H26A C26 H26C 109.5
H26B C26 H26C 109.5

loop_
_geom_bond_atom_site_label_1
_geom_bond_atom_site_label_2
_geom_bond_distance
Re1 O2 1.716(3)
Re1 O1 1.722(3)
Re1 O3 1.724(3)
Re1 N1 1.950(3)
Re1 N2 2.305(3)
N1 C2 1.449(5)
N1 C11 1.472(5)
N2 C12 1.338(5)
N2 C16 1.359(5)
N3 C17 1.273(6)
N3 C18 1.428(5)
C2 C7 1.396(6)
C2 C3 1.405(5)
C3 C4 1.386(6)
C3 C8 1.507(6)
C4 C5 1.372(6)
C4 H4 0.9500
C5 C6 1.398(6)
C5 C9 1.519(6)
C6 C7 1.390(6)
C6 H6 0.9500
C7 C10 1.507(6)
C8 H8A 0.9800
C8 H8B 0.9800
C8 H8C 0.9800
C9 H9A 0.9800
C9 H9B 0.9800
C9 H9C 0.9800
C10 H10A 0.9800
C10 H10B 0.9800
C10 H10C 0.9800
C11 C12 1.490(5)
C11 H11A 0.9900
C11 H11B 0.9900
C12 C13 1.397(5)
C13 C14 1.382(6)
C13 H13 0.9500
C14 C15 1.389(6)
C14 H14 0.9500
C15 C16 1.390(5)
C15 H15 0.9500
C16 C17 1.485(6)
C17 H17 0.9500
C18 C23 1.393(6)
C18 C19 1.395(6)
C19 C20 1.386(6)
C19 C24 1.511(6)
C20 C21 1.385(6)
C20 H20 0.9500
C21 C22 1.395(6)
C21 C25 1.509(6)
C22 C23 1.390(6)
C22 H22 0.9500
C23 C26 1.514(6)
C24 H24A 0.9800
C24 H24B 0.9800
C24 H24C 0.9800
C25 H25A 0.9800
C25 H25B 0.9800
C25 H25C 0.9800
C26 H26A 0.9800
C26 H26B 0.9800
C26 H26C 0.9800

loop_
_geom_torsion_atom_site_label_1
_geom_torsion_atom_site_label_2
_geom_torsion_atom_site_label_3
_geom_torsion_atom_site_label_4
_geom_torsion
O2 Re1 N1 C2 99.3(3)
O1 Re1 N1 C2 -9.1(3)
O3 Re1 N1 C2 -116.9(3)
N2 Re1 N1 C2 175.6(3)
O2 Re1 N1 C11 -78.9(3)
O1 Re1 N1 C11 172.8(3)
O3 Re1 N1 C11 65.0(3)
N2 Re1 N1 C11 -2.6(3)
O2 Re1 N2 C12 123.3(3)
O1 Re1 N2 C12 -13.0(6)
O3 Re1 N2 C12 -124.9(3)
N1 Re1 N2 C12 3.7(2)
O2 Re1 N2 C16 -60.1(3)
O1 Re1 N2 C16 163.7(4)
O3 Re1 N2 C16 51.8(3)
N1 Re1 N2 C16 -179.6(3)
C11 N1 C2 C7 -96.8(4)
Re1 N1 C2 C7 84.8(4)
C11 N1 C2 C3 84.0(4)
Re1 N1 C2 C3 -94.4(4)
C7 C2 C3 C4 -0.2(6)
N1 C2 C3 C4 179.0(3)
C7 C2 C3 C8 -178.8(4)
N1 C2 C3 C8 0.4(5)
C2 C3 C4 C5 -2.0(6)
C8 C3 C4 C5 176.7(4)
C3 C4 C5 C6 2.6(6)
C3 C4 C5 C9 -175.6(4)
C4 C5 C6 C7 -1.2(6)
C9 C5 C6 C7 177.1(4)
C5 C6 C7 C2 -0.8(6)
C5 C6 C7 C10 178.7(4)
C3 C2 C7 C6 1.5(6)
N1 C2 C7 C6 -177.7(3)
C3 C2 C7 C10 -178.0(4)
N1 C2 C7 C10 2.8(6)
C2 N1 C11 C12 -177.1(3)
Re1 N1 C11 C12 1.2(4)
C16 N2 C12 C13 -1.5(5)
Re1 N2 C12 C13 175.4(3)
C16 N2 C12 C11 178.9(3)
Re1 N2 C12 C11 -4.2(4)
N1 C11 C12 N2 2.3(5)
N1 C11 C12 C13 -177.4(3)
N2 C12 C13 C14 1.2(6)
C11 C12 C13 C14 -179.2(4)
C12 C13 C14 C15 -0.4(6)
C13 C14 C15 C16 -0.1(6)
C12 N2 C16 C15 0.9(5)
Re1 N2 C16 C15 -175.6(3)
C12 N2 C16 C17 -176.9(3)
Re1 N2 C16 C17 6.5(5)
C14 C15 C16 N2 -0.1(6)
C14 C15 C16 C17 177.7(4)
C18 N3 C17 C16 -178.9(4)
N2 C16 C17 N3 -178.3(4)
C15 C16 C17 N3 3.9(6)
C17 N3 C18 C23 104.5(5)
C17 N3 C18 C19 -79.1(5)
C23 C18 C19 C20 0.4(6)
N3 C18 C19 C20 -175.9(4)
C23 C18 C19 C24 -179.2(4)
N3 C18 C19 C24 4.5(6)
C18 C19 C20 C21 0.1(6)
C24 C19 C20 C21 179.7(4)
C19 C20 C21 C22 -0.4(6)
C19 C20 C21 C25 -179.5(4)
C20 C21 C22 C23 0.1(6)
C25 C21 C22 C23 179.2(4)
C21 C22 C23 C18 0.4(6)
C21 C22 C23 C26 -175.9(4)
C19 C18 C23 C22 -0.7(6)
N3 C18 C23 C22 175.8(4)
C19 C18 C23 C26 175.7(4)
N3 C18 C23 C26 -7.9(6)
